data_2312478
loop_
_publ_author_name
'Corfield, Peter W. R.'
'Elsayed, Ahmed'
'DaCunha, Tristan'
'Bender, Christopher'

_publ_section_title
;
 Crystal structures, electron spin resonance, and thermogravimetric
 analysis of three mixed-valence copper cyanide polymers.
;
_journal_coeditor_code DG3052
_journal_issue 6
_journal_name_full 'Acta crystallographica. Section C, Structural chemistry'
_journal_paper_doi 10.1107/S2053229624003371
_journal_volume 80
_journal_year 2024
_chemical_formula_iupac '[Cu4 (C N)4 (C3 H8 N O)2]'
_chemical_formula_moiety 'C10 H16 Cu4 N6 O2'
_chemical_formula_sum 'C10 H16 Cu4 N6 O2'
_chemical_formula_weight 506.48
_chemical_name_systematic
;
Poly[bis(\m-3-aminopropanolato)tetra-\m-cyanido-dicopper(I)dicopper(II)]
;
_space_group_crystal_system monoclinic
_space_group_IT_number 15
_space_group_name_Hall '-C 2yc'
_space_group_name_H-M_alt 'C 1 2/c 1'
_atom_sites_solution_hydrogens mixed
_atom_sites_solution_primary direct
_atom_sites_solution_secondary direct
_audit_creation_method SHELXL-2018/3
_cell_angle_alpha 90
_cell_angle_beta 95.212(3)
_cell_angle_gamma 90
_cell_formula_units_Z 4
_cell_length_a 9.6829(4)
_cell_length_b 8.2557(4)
_cell_length_c 21.4992(10)
_cell_measurement_reflns_used 2094
_cell_measurement_temperature 295.0(10)
_cell_measurement_theta_max 1.0
_cell_measurement_theta_min 27.5
_cell_volume 1711.52(14)
_computing_cell_refinement
;
SCALEPACK (Otwinowski & Minor, 1997)
;
_computing_data_collection
;
KappaCCD Server Software (Nonius, 1997)
;
_computing_data_reduction
;
DENZO and SCALEPACK (Otwinowski & Minor,1997)
;
_computing_molecular_graphics
;
ORTEPIII (Burnett & Johnson, 1996) and ORTEP-3 for Windows (Farrugia,
2012)
;
_computing_publication_material
;
publCIF (Westrip, 2010)
;
_computing_structure_refinement
;
SHELXL2018 (Sheldrick, 2015<i>b</i>)
;
_computing_structure_solution
;
SHELXT (Sheldrick, 2015<i>a</i>)
;
_diffrn_ambient_temperature 295.0(10)
_diffrn_detector_area_resol_mean 9
_diffrn_measured_fraction_theta_full 0.999
_diffrn_measured_fraction_theta_max 0.998
_diffrn_measurement_device_type 'Nonius KappaCCD'
_diffrn_measurement_method 'combination of \w and \f scans'
_diffrn_radiation_monochromator graphite
_diffrn_radiation_type MoK\a
_diffrn_radiation_wavelength 0.7107
_diffrn_reflns_av_R_equivalents 0.048
_diffrn_reflns_av_unetI/netI 0.0166
_diffrn_reflns_limit_h_max 12
_diffrn_reflns_limit_h_min 0
_diffrn_reflns_limit_k_max 10
_diffrn_reflns_limit_k_min 0
_diffrn_reflns_limit_l_max 27
_diffrn_reflns_limit_l_min -27
_diffrn_reflns_number 19341
_diffrn_reflns_theta_full 25.241
_diffrn_reflns_theta_max 27.447
_diffrn_reflns_theta_min 1.902
_diffrn_source 'fine-focus sealed tube'
_exptl_absorpt_coefficient_mu 4.914
_exptl_absorpt_correction_T_max 0.514
_exptl_absorpt_correction_T_min 0.364
_exptl_absorpt_correction_type refdelf
_exptl_absorpt_process_details
;
(Otwinowski & Minor,1997)
;
_exptl_crystal_density_diffrn 1.965
_exptl_crystal_density_method 'not measured'
_exptl_crystal_description plate
_exptl_crystal_F_000 1000
_exptl_crystal_size_max 0.31
_exptl_crystal_size_mid 0.15
_exptl_crystal_size_min 0.08
_refine_diff_density_max 0.456
_refine_diff_density_min -0.416
_refine_ls_extinction_method none
_refine_ls_goodness_of_fit_ref 1.091
_refine_ls_hydrogen_treatment mixed
_refine_ls_matrix_type full
_refine_ls_number_parameters 124
_refine_ls_number_reflns 1965
_refine_ls_number_restraints 0
_refine_ls_restrained_S_all 1.091
_refine_ls_R_factor_all 0.0453
_refine_ls_R_factor_gt 0.0249
_refine_ls_shift/su_max 0.020
_refine_ls_shift/su_mean 0.002
_refine_ls_structure_factor_coef Fsqd
_refine_ls_weighting_details 'w=1/[\s^2^(Fo^2^)+(0.0410P)^2^+0.3700P] where P=(Fo^2^+2Fc^2^)/3'
_refine_ls_weighting_scheme calc
_refine_ls_wR_factor_gt 0.0637
_refine_ls_wR_factor_ref 0.0742
_reflns_number_gt 1501
_reflns_number_total 1965
_reflns_threshold_expression 'I > 2\s(I)'
_cod_data_source_file dg3052.cif
_cod_data_source_block 1
_cod_original_sg_symbol_H-M 'C 2/c'
_cod_database_code 2312478
_shelx_space_group_comment
;
The symmetry employed for this shelxl refinement is uniquely defined
by the following loop, which should always be used as a source of
symmetry information in preference to the above space-group names.
They are only intended as comments.
;
_shelx_estimated_absorpt_t_min 0.311
_shelx_estimated_absorpt_t_max 0.695

loop_
_space_group_symop_operation_xyz
'x, y, z'
'-x, y, -z+1/2'
'x+1/2, y+1/2, z'
'-x+1/2, y+1/2, -z+1/2'
'-x, -y, -z'
'x, -y, z-1/2'
'-x+1/2, -y+1/2, -z'
'x+1/2, -y+1/2, z-1/2'

loop_
_atom_site_type_symbol
_atom_site_label
_atom_site_fract_x
_atom_site_fract_y
_atom_site_fract_z
_atom_site_U_iso_or_equiv
_atom_site_adp_type
_atom_site_calc_flag
_atom_site_occupancy
_atom_site_disorder_assembly
_atom_site_disorder_group
Cu Cu1 0.64077(3) 0.16386(4) 0.29070(2) 0.04609(13) Uani d 1 . .
Cu Cu2 0.27238(3) 0.20602(4) 0.43411(2) 0.04478(13) Uani d 1 . .
C C1 0.5120(3) 0.1789(3) 0.35164(13) 0.0487(6) Uani d 1 . .
N N1 0.4319(2) 0.1869(3) 0.38758(11) 0.0549(6) Uani d 1 . .
C C2 0.7821(2) 0.4657(3) 0.23949(11) 0.0482(5) Uani d 0.5 . .
N N2 0.7298(2) 0.3539(3) 0.25912(12) 0.0463(5) Uani d 0.5 . .
N NC2 0.7821(2) 0.4657(3) 0.23949(11) 0.0482(5) Uani d 0.5 . .
C CN2 0.7298(2) 0.3539(3) 0.25912(12) 0.0463(5) Uani d 0.5 . .
O O11 0.12834(17) 0.2377(3) 0.48735(8) 0.0542(5) Uani d 1 . .
C C12A -0.0129(16) 0.256(2) 0.4727(7) 0.062(2) Uani d 0.743(16) A 1
H H12A -0.033862 0.368849 0.463114 0.074 Uiso calc 0.743(16) A 1
H H12B -0.062111 0.225074 0.508155 0.074 Uiso calc 0.743(16) A 1
C C13A -0.0623(7) 0.1465(11) 0.4143(3) 0.0593(17) Uani d 0.743(16) A 1
H H13A -0.040420 0.034439 0.424504 0.071 Uiso calc 0.743(16) A 1
H H13B -0.162217 0.155092 0.406362 0.071 Uiso calc 0.743(16) A 1
C C14A 0.0032(6) 0.1907(11) 0.3548(3) 0.0529(14) Uani d 0.743(16) A 1
H H14A -0.004587 0.306501 0.347761 0.063 Uiso calc 0.743(16) A 1
H H14B -0.045675 0.135899 0.319475 0.063 Uiso calc 0.743(16) A 1
C C12B -0.025(5) 0.234(6) 0.464(2) 0.062(2) Uani d 0.257(16) A 2
H H12C -0.063636 0.137926 0.481483 0.074 Uiso calc 0.257(16) A 2
H H12D -0.067645 0.326126 0.482029 0.074 Uiso calc 0.257(16) A 2
C C13B -0.067(2) 0.234(4) 0.4077(9) 0.066(5) Uani d 0.257(16) A 2
H H13C -0.058832 0.343607 0.392293 0.079 Uiso calc 0.257(16) A 2
H H13D -0.165077 0.207764 0.404492 0.079 Uiso calc 0.257(16) A 2
C C14B -0.003(2) 0.129(3) 0.3666(9) 0.0529(14) Uani d 0.257(16) A 2
H H14C -0.050693 0.142574 0.325337 0.063 Uiso calc 0.257(16) A 2
H H14D -0.019577 0.018880 0.379565 0.063 Uiso calc 0.257(16) A 2
N N15 0.1478(3) 0.1439(5) 0.36007(13) 0.0648(8) Uani d 1 . .
H H15A 0.187(5) 0.183(6) 0.334(2) 0.13(2) Uiso d 1 . .
H H15B 0.156(4) 0.036(6) 0.358(2) 0.123(18) Uiso d 1 . .

loop_
_atom_site_aniso_label
_atom_site_aniso_U_11
_atom_site_aniso_U_22
_atom_site_aniso_U_33
_atom_site_aniso_U_12
_atom_site_aniso_U_13
_atom_site_aniso_U_23
Cu1 0.0428(2) 0.0498(2) 0.0478(2) -0.00036(13) 0.01545(14) -0.00198(14)
Cu2 0.03929(19) 0.0620(2) 0.03434(19) -0.00205(13) 0.01053(13) -0.00526(14)
C1 0.0483(15) 0.0485(16) 0.0508(16) -0.0018(11) 0.0133(13) -0.0066(12)
N1 0.0472(12) 0.0756(17) 0.0439(13) -0.0008(11) 0.0156(10) -0.0081(11)
C2 0.0504(12) 0.0466(14) 0.0491(13) 0.0002(11) 0.0125(10) -0.0030(12)
N2 0.0484(13) 0.0426(13) 0.0495(14) -0.0010(11) 0.0141(11) -0.0026(11)
NC2 0.0504(12) 0.0466(14) 0.0491(13) 0.0002(11) 0.0125(10) -0.0030(12)
CN2 0.0484(13) 0.0426(13) 0.0495(14) -0.0010(11) 0.0141(11) -0.0026(11)
O11 0.0337(9) 0.0941(14) 0.0356(10) -0.0013(9) 0.0082(7) -0.0105(10)
C12A 0.038(4) 0.097(5) 0.048(5) 0.000(3) -0.002(3) -0.018(4)
C13A 0.041(2) 0.078(4) 0.057(3) -0.008(3) 0.000(2) -0.003(3)
C14A 0.0490(17) 0.067(4) 0.041(3) -0.004(3) -0.0046(18) 0.007(3)
C12B 0.038(4) 0.097(5) 0.048(5) 0.000(3) -0.002(3) -0.018(4)
C13B 0.054(8) 0.095(15) 0.046(8) 0.020(11) -0.007(6) -0.002(10)
C14B 0.0490(17) 0.067(4) 0.041(3) -0.004(3) -0.0046(18) 0.007(3)
N15 0.0593(16) 0.096(2) 0.0393(14) -0.0091(15) 0.0055(12) -0.0123(15)

loop_
_atom_type_symbol
_atom_type_description
_atom_type_scat_dispersion_real
_atom_type_scat_dispersion_imag
_atom_type_scat_source
Cu Cu 0.3201 1.2651 'International Tables Vol C Tables 4.2.6.8 and 6.1.1.4'
O O 0.0106 0.0060 'International Tables Vol C Tables 4.2.6.8 and 6.1.1.4'
N N 0.0061 0.0033 'International Tables Vol C Tables 4.2.6.8 and 6.1.1.4'
C C 0.0033 0.0016 'International Tables Vol C Tables 4.2.6.8 and 6.1.1.4'
H H 0.0000 0.0000 'International Tables Vol C Tables 4.2.6.8 and 6.1.1.4'

loop_
_geom_angle_atom_site_label_1
_geom_angle_atom_site_label_2
_geom_angle_atom_site_label_3
_geom_angle_site_symmetry_1
_geom_angle_site_symmetry_3
_geom_angle
_geom_angle_publ_flag
C1 Cu1 C2 . 4_645 125.89(10) ?
C1 Cu1 N2 . . 122.02(10) ?
C2 Cu1 N2 4_645 . 111.63(10) ?
C1 Cu1 Cu1 . 2_655 77.89(9) ?
C2 Cu1 Cu1 4_645 2_655 99.02(7) ?
N2 Cu1 Cu1 . 2_655 101.42(8) ?
O11 Cu2 O11 . 7_556 76.91(8) ?
O11 Cu2 N1 . . 173.31(9) ?
O11 Cu2 N1 7_556 . 96.64(9) ?
O11 Cu2 N15 . . 95.35(10) ?
O11 Cu2 N15 7_556 . 172.04(11) ?
N1 Cu2 N15 . . 91.15(11) ?
N1 C1 Cu1 . . 178.5(3) ?
C1 N1 Cu2 . . 169.0(2) ?
N2 C2 Cu1 . 4_655 175.5(2) ?
C2 N2 Cu1 . . 178.9(2) ?
C12A O11 Cu2 . . 129.9(6) ?
C12B O11 Cu2 . . 122.6(18) ?
C12A O11 Cu2 . 7_556 125.4(6) ?
Cu2 O11 Cu2 . 7_556 103.09(8) ?
O11 C12A C13A . . 109.8(11) ?
O11 C12A H12A . . 109.7 ?
C13A C12A H12A . . 109.7 ?
O11 C12A H12B . . 109.7 ?
C13A C12A H12B . . 109.7 ?
H12A C12A H12B . . 108.2 ?
C14A C13A C12A . . 114.2(9) ?
C14A C13A H13A . . 108.7 ?
C12A C13A H13A . . 108.7 ?
C14A C13A H13B . . 108.7 ?
C12A C13A H13B . . 108.7 ?
H13A C13A H13B . . 107.6 ?
C13A C14A N15 . . 110.2(7) ?
C13A C14A H14A . . 109.6 ?
N15 C14A H14A . . 109.6 ?
C13A C14A H14B . . 109.6 ?
N15 C14A H14B . . 109.6 ?
H14A C14A H14B . . 108.1 ?
C13B C12B O11 . . 124(4) ?
C13B C12B H12C . . 106.4 ?
O11 C12B H12C . . 106.5 ?
C13B C12B H12D . . 106.4 ?
O11 C12B H12D . . 106.5 ?
H12C C12B H12D . . 106.5 ?
C12B C13B C14B . . 119(3) ?
C12B C13B H13C . . 107.6 ?
C14B C13B H13C . . 107.6 ?
C12B C13B H13D . . 107.7 ?
C14B C13B H13D . . 107.6 ?
H13C C13B H13D . . 107.1 ?
C13B C14B N15 . . 120(2) ?
C13B C14B H14C . . 107.3 ?
N15 C14B H14C . . 107.3 ?
C13B C14B H14D . . 107.3 ?
N15 C14B H14D . . 107.3 ?
H14C C14B H14D . . 106.9 ?
C14B N15 Cu2 . . 118.6(8) ?
C14A N15 Cu2 . . 120.6(3) ?
C14B N15 H15A . . 131(4) ?
C14A N15 H15A . . 112(4) ?
Cu2 N15 H15A . . 100(4) ?
C14B N15 H15B . . 91(3) ?
C14A N15 H15B . . 111(3) ?
Cu2 N15 H15B . . 104(3) ?
H15A N15 H15B . . 109(4) ?

loop_
_geom_bond_atom_site_label_1
_geom_bond_atom_site_label_2
_geom_bond_site_symmetry_2
_geom_bond_distance
_geom_bond_publ_flag
Cu1 C1 . 1.893(3) ?
Cu1 C2 4_645 1.935(3) ?
Cu1 N2 . 1.943(2) ?
Cu1 Cu1 2_655 3.1030(6) ?
Cu2 O11 . 1.9011(17) ?
Cu2 O11 7_556 1.9225(18) ?
Cu2 N1 . 1.922(2) ?
Cu2 N15 . 1.976(3) ?
C1 N1 . 1.145(4) ?
C2 N2 . 1.151(3) ?
O11 C12A . 1.384(16) ?
O11 C12B . 1.53(5) ?
C12A C13A . 1.586(14) ?
C12A H12A . 0.9700 ?
C12A H12B . 0.9700 ?
C13A C14A . 1.521(12) ?
C13A H13A . 0.9700 ?
C13A H13B . 0.9700 ?
C14A N15 . 1.447(7) ?
C14A H14A . 0.9700 ?
C14A H14B . 0.9700 ?
C12B C13B . 1.23(5) ?
C12B H12C . 0.9700 ?
C12B H12D . 0.9700 ?
C13B C14B . 1.42(3) ?
C13B H13C . 0.9700 ?
C13B H13D . 0.9700 ?
C14B N15 . 1.48(2) ?
C14B H14C . 0.9700 ?
C14B H14D . 0.9700 ?
N15 H15A . 0.78(5) ?
N15 H15B . 0.90(5) ?

loop_
_geom_torsion_atom_site_label_1
_geom_torsion_atom_site_label_2
_geom_torsion_atom_site_label_3
_geom_torsion_atom_site_label_4
_geom_torsion_site_symmetry_1
_geom_torsion_site_symmetry_2
_geom_torsion_site_symmetry_3
_geom_torsion_site_symmetry_4
_geom_torsion
_geom_torsion_publ_flag
Cu2 O11 C12A C13A . . . . 35.5(16) ?
Cu2 O11 C12A C13A 7_556 . . . -161.6(6) ?
O11 C12A C13A C14A . . . . -62.3(15) ?
C12A C13A C14A N15 . . . . 71.6(13) ?
Cu2 O11 C12B C13B . . . . -11(6) ?
Cu2 O11 C12B C13B 7_556 . . . 161(3) ?
O11 C12B C13B C14B . . . . 46(6) ?
C12B C13B C14B N15 . . . . -59(5) ?
C13B C14B N15 Cu2 . . . . 34(3) ?
C13A C14A N15 Cu2 . . . . -50.0(9) ?
